data_1567140
loop_
_publ_author_name
'Gonz\'alez Guill\'en, Anabel B.'
'Konieczny, Piotr'
'Luberda-Durna\'s, Katarzyna'
'Oszajca, Marcin'
'Kozie\/l, Marcin'
'\/Lasocha, Wies\/law'

_publ_section_title
;
 Tuning magnetic properties by crystal engineering in a family of
 coordination polymers based on Ni(ii) sulphates
;
_journal_issue 31
_journal_name_full 'New Journal of Chemistry'
_journal_page_first 14786
_journal_page_last 14792
_journal_paper_doi 10.1039/D2NJ01188C
_journal_volume 46
_journal_year 2022
_chemical_formula_moiety 'C12 H12 N4 Ni O4 S'
_chemical_formula_sum 'C12 H12 N4 Ni O4 S'
_chemical_formula_weight 367
_space_group_IT_number 9
_space_group_name_Hall 'C -2yc'
_space_group_name_H-M_alt 'C 1 c 1'
_symmetry_cell_setting monoclinic
_symmetry_Int_Tables_number 9
_symmetry_space_group_name_Hall 'C -2yc'
_symmetry_space_group_name_H-M 'C 1 c 1'
_audit_update_record
;
2018-03-08 deposited with the CCDC.	2022-06-15 downloaded from the CCDC.
;
_cell_angle_alpha 90
_cell_angle_beta 97.100(4)
_cell_angle_gamma 90
_cell_formula_units_Z 4
_cell_length_a 28.3729(11)
_cell_length_b 6.5464(2)
_cell_length_c 7.3531(3)
_cell_measurement_temperature 293
_cell_volume 1355.29(9)
_diffrn_ambient_temperature 293
_diffrn_measurement_device_type 'Panalytical XpertPro'
_diffrn_radiation_probe x-ray
_diffrn_radiation_type 'Cu K\a'
_diffrn_radiation_wavelength 1.5418
_exptl_absorpt_coefficient_mu 3.756
_exptl_crystal_density_diffrn 1.7986
_exptl_crystal_F_000 752
_pd_char_colour brown
_pd_instr_location ' ?'
_pd_meas_2theta_range_inc 0.026
_pd_meas_2theta_range_max 89.986
_pd_meas_2theta_range_min 4.004
_pd_meas_number_of_points 3308
_pd_proc_2theta_range_inc 0.026
_pd_proc_2theta_range_max 89.986
_pd_proc_2theta_range_min 4.004
_pd_proc_ls_background_function '15 Legendre polynoms'
_pd_proc_ls_pref_orient_corr 'March & Dollase'
_pd_proc_ls_profile_function Pseudo-Voigt
_pd_proc_ls_prof_R_factor 0.0391
_pd_proc_ls_prof_wR_expected 0.0112
_pd_proc_ls_prof_wR_factor 0.0565
_refine_ls_goodness_of_fit_all 5.06
_refine_ls_hydrogen_treatment constr
_refine_ls_number_constraints 2
_refine_ls_number_parameters 92
_refine_ls_number_restraints 48
_refine_ls_R_factor_all 0.0461
_refine_ls_R_factor_gt 0.0461
_refine_ls_shift/su_max 0.0498
_refine_ls_shift/su_mean 0.0031
_refine_ls_weighting_scheme sigma
_refine_ls_wR_factor_all 0.0604
_refine_ls_wR_factor_gt 0.0604
_cod_data_source_file d2nj01188c2.cif
_cod_data_source_block I
_cod_depositor_comments
;
The following automatic conversions were performed:

data item '_diffrn_radiation_probe' value 'X-ray' was changed to
'x-ray' in accordance with the
/home/data/users/saulius/crontab/automatic-downloads/rss-feeds/RSC/lib/dictionaries/cif_core.dic
dictionary named 'cif_core.dic' version 2.4.2 last updated on
2011-04-26.

Automatic conversion script
Id: cif_fix_values 7556 2019-12-06 15:28:31Z antanas 

 Adding full bibliography for 1567140--1567142.cif.
;
_cod_original_cell_volume 1355.30(9)
_cod_original_formula_sum 'C12 H12 N4 Ni1 O4 S1'
_cod_database_code 1567140

loop_
_space_group_symop_id
_space_group_symop_operation_xyz
1 x,y,z
2 x,-y,z+1/2
3 x+1/2,y+1/2,z
4 x+1/2,-y+1/2,z+1/2

loop_
_atom_site_label
_atom_site_type_symbol
_atom_site_fract_x
_atom_site_fract_y
_atom_site_fract_z
_atom_site_adp_type
_atom_site_U_iso_or_equiv
_atom_site_site_symmetry_multiplicity
_atom_site_occupancy
_atom_site_calc_flag
_atom_site_refinement_flags
_atom_site_disorder_assembly
_atom_site_disorder_group
Ni Ni 0.1160(3) 0.749(2) 0.1532(5) Uiso 0.0049(14) 4 1 d . . .
C1 C 0.2892(5) 0.641(3) 0.267(2) Uiso 0.026(4) 4 1 d . . .
C2 C 0.2891(8) 0.986(3) 0.154(3) Uiso 0.026(4) 4 1 d . . .
N1 N 0.1703(5) 0.729(5) 0.013(2) Uiso 0.026(4) 4 1 d . . .
C3 C 0.2193(5) 0.777(4) 0.089(2) Uiso 0.026(4) 4 1 d . . .
C4 C 0.2429(8) 0.960(3) 0.069(3) Uiso 0.026(4) 4 1 d . . .
C5 C 0.3122(5) 0.826(3) 0.253(3) Uiso 0.026(4) 4 1 d . . .
N2 N 0.3135(8) 0.473(3) 0.369(3) Uiso 0.026(4) 4 1 d . . .
C6 C 0.2425(5) 0.617(3) 0.187(2) Uiso 0.026(4) 4 1 d . . .
C7 C -0.0642(7) 0.840(4) 0.109(3) Uiso 0.026(4) 4 1 d . . .
N3 N -0.0821(9) 1.026(4) 0.181(4) Uiso 0.026(4) 4 1 d . . .
C8 C -0.0847(6) 0.648(4) 0.076(3) Uiso 0.026(4) 4 1 d . . .
C9 C -0.0176(7) 0.873(3) 0.0762(19) Uiso 0.026(4) 4 1 d . . .
C10 C -0.0128(7) 0.527(3) -0.031(3) Uiso 0.026(4) 4 1 d . . .
C11 C 0.0081(5) 0.717(3) 0.006(2) Uiso 0.026(4) 4 1 d . . .
N4 N 0.0573(5) 0.753(5) -0.028(2) Uiso 0.026(4) 4 1 d . . .
C12 C -0.0592(8) 0.493(3) 0.004(3) Uiso 0.026(4) 4 1 d . . .
S1 S 0.1151(3) 1.236(2) 0.0366(6) Uiso 0.0049(14) 4 1 d . . .
O1 O 0.0735(5) 1.229(4) -0.095(2) Uiso 0.0049(14) 4 1 d . . .
O2 O 0.1117(9) 1.403(3) 0.156(3) Uiso 0.0049(14) 4 1 d . . .
O3 O 0.1188(8) 1.053(3) 0.138(3) Uiso 0.0049(14) 4 1 d . . .
O4 O 0.1564(5) 1.260(4) -0.056(3) Uiso 0.0049(14) 4 1 d . . .
H1n1 H 0.169644 0.611739 -0.043 Uiso 0.0309 4 1 d . . .
H2n1 H 0.163552 0.790747 -0.091827 Uiso 0.0309 4 1 d . . .
H1n4 H 0.058291 0.857652 -0.100874 Uiso 0.0309 4 1 d . . .
H2n4 H 0.062659 0.688159 -0.12712 Uiso 0.0309 4 1 d . . .
H1c2 H 0.305047 1.114134 0.143943 Uiso 0.0309 4 1 d . . .
H1c4 H 0.227343 1.068489 -0.002647 Uiso 0.0309 4 1 d . . .
H1c5 H 0.34414 0.844309 0.311043 Uiso 0.0309 4 1 d . . .
H1c6 H 0.226288 0.489748 0.199014 Uiso 0.0309 4 1 d . . .
H1c8 H -0.116443 0.623372 0.10272 Uiso 0.0309 4 1 d . . .
H1c9 H -0.003141 1.00451 0.102008 Uiso 0.0309 4 1 d . . .
H1c10 H 0.004796 0.419995 -0.080576 Uiso 0.0309 4 1 d . . .
H1c12 H -0.073594 0.361458 -0.021285 Uiso 0.0309 4 1 d . . .

loop_
_atom_site_aniso_label
_atom_site_aniso_type_symbol
_atom_site_aniso_U_11
_atom_site_aniso_U_22
_atom_site_aniso_U_33
_atom_site_aniso_U_12
_atom_site_aniso_U_13
_atom_site_aniso_U_23
? ? ? ? ? ? ? ?

loop_
_atom_type_symbol
_atom_type_scat_dispersion_real
_atom_type_scat_dispersion_imag
_atom_type_scat_source
C 0.0181 0.0091 'International Tables Vol C tables 4.2.6.8 and 6.1.1.1'
H 0.0000 0.0000 'International Tables Vol C tables 4.2.6.8 and 6.1.1.1'
N 0.0311 0.0180 'International Tables Vol C tables 4.2.6.8 and 6.1.1.1'
Ni -3.0029 0.5091 'International Tables Vol C tables 4.2.6.8 and 6.1.1.1'
O 0.0492 0.0322 'International Tables Vol C tables 4.2.6.8 and 6.1.1.1'
S 0.3331 0.5567 'International Tables Vol C tables 4.2.6.8 and 6.1.1.1'

loop_
_exptl_crystal_face_index_h
_exptl_crystal_face_index_k
_exptl_crystal_face_index_l
_exptl_crystal_face_perp_dist
? ? ? ?

loop_
_geom_angle_atom_site_label_1
_geom_angle_atom_site_label_2
_geom_angle_atom_site_label_3
_geom_angle_site_symmetry_1
_geom_angle_site_symmetry_2
_geom_angle_site_symmetry_3
_geom_angle
_geom_angle_publ_flag
N1 Ni N4 . . . 107.0(7) ?
N1 Ni O2 . . 1_545 89.2(12) ?
N1 Ni O3 . . . 89.9(12) ?
N1 Ni O4 . . 2_575 98.8(7) ?
N4 Ni O2 . . 1_545 88.8(12) ?
N4 Ni O3 . . . 89.1(13) ?
N4 Ni O4 . . 2_575 154.0(7) ?
O2 Ni O3 1_545 . . 177.3(8) ?
O2 Ni O4 1_545 . 2_575 89.3(9) ?
O3 Ni O4 . . 2_575 93.3(10) ?
C5 C1 N2 . . . 120.0(15) ?
C5 C1 C6 . . . 120.0(15) ?
N2 C1 C6 . . . 120.0(17) ?
C4 C2 C5 . . . 120.0(17) ?
C4 C2 H1c2 . . . 120.01 ?
C5 C2 H1c2 . . . 120.01 ?
Ni N1 C3 . . . 123.7(13) ?
Ni N1 H1n1 . . . 109.47 ?
Ni N1 H2n1 . . . 109.47 ?
C3 N1 H1n1 . . . 109.47 ?
C3 N1 H2n1 . . . 109.47 ?
H1n1 N1 H2n1 . . . 90.11 ?
N1 C3 C4 . . . 126(2) ?
N1 C3 C6 . . . 114(2) ?
C4 C3 C6 . . . 120.0(15) ?
C2 C4 C3 . . . 120.0(18) ?
C2 C4 H1c4 . . . 120.01 ?
C3 C4 H1c4 . . . 120.01 ?
C1 C5 C2 . . . 120.0(15) ?
C1 C5 H1c5 . . . 120.01 ?
C2 C5 H1c5 . . . 120.01 ?
C1 C6 C3 . . . 120.0(17) ?
C1 C6 H1c6 . . . 120.01 ?
C3 C6 H1c6 . . . 120 ?
N3 C7 C8 . . . 132(2) ?
N3 C7 C9 . . . 108.3(19) ?
C8 C7 C9 . . . 120.0(19) ?
C7 C8 C12 . . . 120.0(17) ?
C7 C8 H1c8 . . . 120 ?
C12 C8 H1c8 . . . 120 ?
C7 C9 C11 . . . 120.0(18) ?
C7 C9 H1c9 . . . 120 ?
C11 C9 H1c9 . . . 120 ?
C11 C10 C12 . . . 120.0(18) ?
C11 C10 H1c10 . . . 120 ?
C12 C10 H1c10 . . . 120 ?
C9 C11 C10 . . . 120.0(16) ?
C9 C11 N4 . . . 120(2) ?
C10 C11 N4 . . . 120(2) ?
Ni N4 C11 . . . 127.8(12) ?
Ni N4 H1n4 . . . 109.47 ?
Ni N4 H2n4 . . . 109.47 ?
C11 N4 H1n4 . . . 109.47 ?
C11 N4 H2n4 . . . 109.47 ?
H1n4 N4 H2n4 . . . 81.49 ?
C8 C12 C10 . . . 120.0(18) ?
C8 C12 H1c12 . . . 120 ?
C10 C12 H1c12 . . . 120 ?
O1 S1 O2 . . . 109.5(14) ?
O1 S1 O3 . . . 109.5(15) ?
O1 S1 O4 . . . 109.5(10) ?
O2 S1 O3 . . . 109.5(12) ?
O2 S1 O4 . . . 109.5(16) ?
O3 S1 O4 . . . 109.5(15) ?
Ni O2 S1 1_565 . . 139.4(13) ?
Ni O3 S1 . . . 151.2(14) ?
Ni O4 S1 2_574 . . 95.6(7) ?

loop_
_geom_bond_atom_site_label_1
_geom_bond_atom_site_label_2
_geom_bond_site_symmetry_1
_geom_bond_site_symmetry_2
_geom_bond_distance
_geom_bond_publ_flag
Ni N1 . . 1.961(18) ?
Ni N4 . . 2.003(15) ?
Ni O2 . 1_545 2.27(2) ?
Ni O3 . . 2.00(2) ?
Ni O4 . 2_575 2.295(19) ?
C1 C5 . . 1.39(2) ?
C1 N2 . . 1.45(3) ?
C1 C6 . . 1.390(19) ?
C2 C4 . . 1.39(3) ?
C2 C5 . . 1.39(3) ?
C2 H1c2 . . 0.96 ?
N1 C3 . . 1.47(2) ?
N1 H1n1 . . 0.87 ?
N1 H2n1 . . 0.87 ?
C3 C4 . . 1.39(3) ?
C3 C6 . . 1.39(3) ?
C4 H1c4 . . 0.96 ?
C5 H1c5 . . 0.96 ?
C6 H1c6 . . 0.96 ?
C7 N3 . . 1.45(3) ?
C7 C8 . . 1.39(3) ?
C7 C9 . . 1.39(3) ?
C8 C12 . . 1.39(3) ?
C8 H1c8 . . 0.96 ?
C9 C11 . . 1.39(3) ?
C9 H1c9 . . 0.96 ?
C10 C11 . . 1.39(3) ?
C10 C12 . . 1.39(3) ?
C10 H1c10 . . 0.96 ?
C11 N4 . . 1.47(2) ?
N4 H1n4 . . 0.87 ?
N4 H2n4 . . 0.87 ?
C12 H1c12 . . 0.96 ?
S1 O1 . . 1.433(16) ?
S1 O2 . . 1.41(2) ?
S1 O3 . . 1.41(2) ?
S1 O4 . . 1.437(18) ?

loop_
_geom_hbond_atom_site_label_D
_geom_hbond_atom_site_label_H
_geom_hbond_atom_site_label_A
_geom_hbond_site_symmetry_D
_geom_hbond_site_symmetry_H
_geom_hbond_site_symmetry_A
_geom_hbond_distance_DH
_geom_hbond_distance_HA
_geom_hbond_distance_DA
_geom_hbond_angle_DHA
_geom_hbond_publ_flag
N1 H1n1 O4 . . 1_545 0.87 2.33 3.13(4) 152.25 ?
N1 H2n1 O3 . . 2_574 0.87 2.44 3.28(3) 161.61 ?
N4 H1n4 O1 . . . 0.87 2.47 3.20(4) 141.61 ?
N4 H2n4 O2 . . 2_574 0.87 2.32 3.11(3) 151.58 ?
C4 H1c4 O4 . . . 0.96 2.36 3.19(3) 144.05 ?
C10 H1c10 O1 . . 1_545 0.96 2.33 3.21(3) 152.65 ?

loop_
_geom_torsion_atom_site_label_1
_geom_torsion_atom_site_label_2
_geom_torsion_atom_site_label_3
_geom_torsion_atom_site_label_4
_geom_torsion_site_symmetry_1
_geom_torsion_site_symmetry_2
_geom_torsion_site_symmetry_3
_geom_torsion_site_symmetry_4
_geom_torsion
_geom_torsion_publ_flag
? ? ? ? ? ? ? ? ? ?

loop_
_restr_angle_atom_site_label_1
_restr_angle_site_symmetry_1
_restr_angle_atom_site_label_2
_restr_angle_site_symmetry_2
_restr_angle_atom_site_label_3
_restr_angle_site_symmetry_3
_restr_angle_target
_restr_angle_target_weight_param
N2 . C1 . C6 . 120 0.01
C1 . C6 . C3 . 120 0.01
C6 . C3 . C4 . 120 0.01
C3 . C4 . C2 . 120 0.01
C4 . C2 . C5 . 120 0.01
C2 . C5 . C1 . 120 0.01
C5 . C1 . C6 . 120 0.01
C5 . C1 . N2 . 120 0.01
O1 . S1 . O2 . 109.47 0.01
O1 . S1 . O2 . 109.47 0.01
O1 . S1 . O4 . 109.47 0.01
O2 . S1 . O3 . 109.47 0.01
O2 . S1 . O4 . 109.47 0.01
O3 . S1 . O4 . 109.47 0.01
N4 . C11 . C9 . 120 0.01
C11 . C9 . C7 . 120 0.01
C9 . C7 . C8 . 120 0.01
C7 . C8 . C12 . 120 0.01
C8 . C12 . C10 . 120 0.01
C12 . C10 . C11 . 120 0.01
C10 . C11 . C9 . 120 0.01
C10 . C11 . N4 . 120 0.01

loop_
_restr_distance_atom_site_label_1
_restr_distance_site_symmetry_1
_restr_distance_atom_site_label_2
_restr_distance_site_symmetry_2
_restr_distance_target
_restr_distance_target_weight_param
C11 . C9 . 1.39 0.0005
C9 . C7 . 1.39 0.0005
C7 . C8 . 1.39 0.0005
C8 . C12 . 1.39 0.0005
C12 . C10 . 1.39 0.0005
C10 . C11 . 1.39 0.0005
N1 . C3 . 1.45 0.005
N2 . C1 . 1.45 0.005
N4 . C11 . 1.45 0.005
N3 . C7 . 1.45 0.005
O1 . S1 . 1.4 0.005
O2 . S1 . 1.4 0.005
O3 . S1 . 1.4 0.005
O4 . S1 . 1.4 0.005
C3 . C4 . 1.39 0.0005
C4 . C2 . 1.39 0.0005
C2 . C5 . 1.39 0.0005
C5 . C1 . 1.39 0.0005
C1 . C6 . 1.39 0.0005
C6 . C3 . 1.39 0.0005

loop_
_restr_equal_angle_atom_site_label_1
_restr_equal_angle_site_symmetry_1
_restr_equal_angle_atom_site_label_2
_restr_equal_angle_site_symmetry_2
_restr_equal_angle_atom_site_label_3
_restr_equal_angle_site_symmetry_3
_restr_equal_angle_class_class_id
_restr_equal_angle_class_target_weight_param
? ? ? ? ? ? ? ?

loop_
_restr_equal_distance_atom_site_label_1
_restr_equal_distance_site_symmetry_1
_restr_equal_distance_atom_site_label_2
_restr_equal_distance_site_symmetry_2
_restr_equal_distance_class_class_id
_restr_equal_distance_class_target_weight_param
? ? ? ? ? ?

loop_
_restr_equal_torsion_atom_site_label_1
_restr_equal_torsion_site_symmetry_1
_restr_equal_torsion_atom_site_label_2
_restr_equal_torsion_site_symmetry_2
_restr_equal_torsion_atom_site_label_3
_restr_equal_torsion_site_symmetry_3
_restr_equal_torsion_atom_site_label_4
_restr_equal_torsion_site_symmetry_4
_restr_equal_torsion_class_class_id
_restr_equal_torsion_class_target_weight_param
? ? ? ? ? ? ? ? ? ?

loop_
_restr_torsion_atom_site_label_1
_restr_torsion_site_symmetry_1
_restr_torsion_atom_site_label_2
_restr_torsion_site_symmetry_2
_restr_torsion_atom_site_label_3
_restr_torsion_site_symmetry_3
_restr_torsion_atom_site_label_4
_restr_torsion_site_symmetry_4
_restr_torsion_angle_target
_restr_torsion_weight_param
N2 . C1 . C6 . C3 . 180 0.01
N1 . C3 . C6 . C1 . 180 0.01
N3 . C7 . C9 . C11 . 180 0.01
N4 . C11 . C9 . C7 . 180 0.01
C8 . C12 . C10 . C11 . 0 0.01
C4 . C2 . C5 . C1 . 0 0.01

loop_
_jana_atom_site_adp_c_label
_jana_atom_site_adp_c_type_symbol
_jana_atom_site_adp_c_111
_jana_atom_site_adp_c_112
_jana_atom_site_adp_c_113
_jana_atom_site_adp_c_122
_jana_atom_site_adp_c_123
_jana_atom_site_adp_c_133
_jana_atom_site_adp_c_222
_jana_atom_site_adp_c_223
_jana_atom_site_adp_c_233
_jana_atom_site_adp_c_333
? ? ? ? ? ? ? ? ? ? ? ?

loop_
_jana_atom_site_adp_d_label
_jana_atom_site_adp_d_type_symbol
_jana_atom_site_adp_d_1111
_jana_atom_site_adp_d_1112
_jana_atom_site_adp_d_1113
_jana_atom_site_adp_d_1122
_jana_atom_site_adp_d_1123
_jana_atom_site_adp_d_1133
_jana_atom_site_adp_d_1222
_jana_atom_site_adp_d_1223
_jana_atom_site_adp_d_1233
_jana_atom_site_adp_d_1333
_jana_atom_site_adp_d_2222
_jana_atom_site_adp_d_2223
_jana_atom_site_adp_d_2233
_jana_atom_site_adp_d_2333
_jana_atom_site_adp_d_3333
? ? ? ? ? ? ? ? ? ? ? ? ? ? ? ? ?

loop_
_jana_atom_site_adp_e_label
_jana_atom_site_adp_e_type_symbol
_jana_atom_site_adp_e_11111
_jana_atom_site_adp_e_11112
_jana_atom_site_adp_e_11113
_jana_atom_site_adp_e_11122
_jana_atom_site_adp_e_11123
_jana_atom_site_adp_e_11133
_jana_atom_site_adp_e_11222
_jana_atom_site_adp_e_11223
_jana_atom_site_adp_e_11233
_jana_atom_site_adp_e_11333
_jana_atom_site_adp_e_12222
_jana_atom_site_adp_e_12223
_jana_atom_site_adp_e_12233
_jana_atom_site_adp_e_12333
_jana_atom_site_adp_e_13333
_jana_atom_site_adp_e_22222
_jana_atom_site_adp_e_22223
_jana_atom_site_adp_e_22233
_jana_atom_site_adp_e_22333
_jana_atom_site_adp_e_23333
_jana_atom_site_adp_e_33333
? ? ? ? ? ? ? ? ? ? ? ? ? ? ? ? ? ? ? ? ? ? ?

loop_
_jana_atom_site_adp_f_label
_jana_atom_site_adp_f_type_symbol
_jana_atom_site_adp_f_111111
_jana_atom_site_adp_f_111112
_jana_atom_site_adp_f_111113
_jana_atom_site_adp_f_111122
_jana_atom_site_adp_f_111123
_jana_atom_site_adp_f_111133
_jana_atom_site_adp_f_111222
_jana_atom_site_adp_f_111223
_jana_atom_site_adp_f_111233
_jana_atom_site_adp_f_111333
_jana_atom_site_adp_f_112222
_jana_atom_site_adp_f_112223
_jana_atom_site_adp_f_112233
_jana_atom_site_adp_f_112333
_jana_atom_site_adp_f_113333
_jana_atom_site_adp_f_122222
_jana_atom_site_adp_f_122223
_jana_atom_site_adp_f_122233
_jana_atom_site_adp_f_122333
_jana_atom_site_adp_f_123333
_jana_atom_site_adp_f_133333
_jana_atom_site_adp_f_222222
_jana_atom_site_adp_f_222223
_jana_atom_site_adp_f_222233
_jana_atom_site_adp_f_222333
_jana_atom_site_adp_f_223333
_jana_atom_site_adp_f_233333
_jana_atom_site_adp_f_333333
? ? ? ? ? ? ? ? ? ? ? ? ? ? ? ? ? ? ? ? ? ? ? ? ? ? ? ? ? ?
